data_4333196
loop_
_publ_author_name
'Tyree, William S.'
'Vicic, David A.'
'Piccoli, Paula M. B.'
'Schultz, Arthur J.'

_publ_section_title
;
 Structural Factors Influencing Linear M&#x2212;H&#x2212;M Bonding in
 Bis(dialkylphosphino)methane Complexes of Nickel
;
_journal_issue 22
_journal_name_full 'Inorganic Chemistry'
_journal_page_first 8853
_journal_page_last 8855
_journal_paper_doi 10.1021/ic0617036
_journal_volume 45
_journal_year 2006
_chemical_formula_sum 'C26 H61 Cl2 Ni2 P4'
_chemical_formula_weight 685.95
_chemical_name_systematic
; 
 ? 
;
_space_group_IT_number 14
_symmetry_cell_setting monoclinic
_symmetry_space_group_name_Hall '-P 2yab'
_symmetry_space_group_name_H-M 'P 1 21/a 1'
_atom_sites_solution_hydrogens geom
_atom_sites_solution_primary direct
_atom_sites_solution_secondary difmap
_audit_creation_method SHELXL-97
_cell_angle_alpha 90.00
_cell_angle_beta 94.557(8)
_cell_angle_gamma 90.00
_cell_formula_units_Z 4
_cell_length_a 14.374(9)
_cell_length_b 14.995(8)
_cell_length_c 16.366(17)
_cell_measurement_reflns_used 301
_cell_measurement_temperature 183(2)
_cell_measurement_theta_max 34.9698
_cell_measurement_theta_min 1.8445
_cell_volume 3516(5)
_computing_structure_refinement 'SHELXL-97 (Sheldrick, 1997)'
_computing_structure_solution 'SHELXS-97 (Sheldrick, 1990)'
_diffrn_ambient_temperature 183(2)
_diffrn_measured_fraction_theta_full 0.981
_diffrn_measured_fraction_theta_max 0.981
_diffrn_measurement_device_type 'Rigaku Mercury AFC8'
_diffrn_measurement_method \w/2\q
_diffrn_radiation_monochromator graphite
_diffrn_radiation_source 'fine-focus sealed tube'
_diffrn_radiation_type MoK\a
_diffrn_radiation_wavelength 0.71070
_diffrn_reflns_av_R_equivalents 0.0325
_diffrn_reflns_av_sigmaI/netI 0.0187
_diffrn_reflns_limit_h_max 18
_diffrn_reflns_limit_h_min -18
_diffrn_reflns_limit_k_max 19
_diffrn_reflns_limit_k_min -19
_diffrn_reflns_limit_l_max 21
_diffrn_reflns_limit_l_min -21
_diffrn_reflns_number 70970
_diffrn_reflns_theta_full 28.00
_diffrn_reflns_theta_max 28.00
_diffrn_reflns_theta_min 1.84
_diffrn_standards_decay_% 0.00
_diffrn_standards_interval_count 0
_diffrn_standards_interval_time 0
_diffrn_standards_number 0
_exptl_absorpt_coefficient_mu 1.419
_exptl_absorpt_correction_T_max 1.0000
_exptl_absorpt_correction_T_min 0.7409
_exptl_absorpt_correction_type multi-scan
_exptl_absorpt_process_details '\y scan,(North et al, 1968)'
_exptl_crystal_colour green
_exptl_crystal_density_diffrn 1.296
_exptl_crystal_density_method 'not measured'
_exptl_crystal_description prism
_exptl_crystal_F_000 1468
_exptl_crystal_size_max 0.30
_exptl_crystal_size_mid 0.25
_exptl_crystal_size_min 0.25
_refine_diff_density_max 0.437
_refine_diff_density_min -0.318
_refine_diff_density_rms 0.061
_refine_ls_extinction_method none
_refine_ls_goodness_of_fit_ref 1.175
_refine_ls_hydrogen_treatment mixed
_refine_ls_matrix_type full
_refine_ls_number_parameters 328
_refine_ls_number_reflns 8325
_refine_ls_number_restraints 0
_refine_ls_restrained_S_all 1.175
_refine_ls_R_factor_all 0.0380
_refine_ls_R_factor_gt 0.0345
_refine_ls_shift/su_max 0.001
_refine_ls_shift/su_mean 0.000
_refine_ls_structure_factor_coef Fsqd
_refine_ls_weighting_details 'calc w=1/[\s^2^(Fo^2^)+(0.0292P)^2^+2.0752P] where P=(Fo^2^+2Fc^2^)/3'
_refine_ls_weighting_scheme calc
_refine_ls_wR_factor_gt 0.0746
_refine_ls_wR_factor_ref 0.0762
_reflns_number_gt 7842
_reflns_number_total 8325
_reflns_threshold_expression >2sigma(I)
_cod_data_source_file ic0617036sup2.cif
_cod_data_source_block xray3
_cod_depositor_comments
;
The following automatic conversions were performed:
'_atom_site_symetry_multiplicity' tag replaced with
'_atom_site_symmetry_multiplicity'.

Automatic conversion script
Id: cif_correct_tags 1440 2010-10-19 06:21:57Z saulius 

The following automatic conversions were performed:

'_exptl_absorpt_correction_type' value 'Multi-scan' changed to
'multi-scan' according to
/home/saulius/struct/CIF-dictionaries/cif_core.dic dictionary named
'cif_core.dic' version 2.4.2 from 2011-04-26.

Automatic conversion script
Id: cif_fix_values 1891 2012-01-12 08:04:46Z andrius 
;
_cod_original_sg_symbol_H-M P21/a
_cod_database_code 4333196

loop_
_symmetry_equiv_pos_as_xyz
'x, y, z'
'-x+1/2, y+1/2, -z'
'-x, -y, -z'
'x-1/2, -y-1/2, z'

loop_
_atom_site_label
_atom_site_type_symbol
_atom_site_fract_x
_atom_site_fract_y
_atom_site_fract_z
_atom_site_U_iso_or_equiv
_atom_site_adp_type
_atom_site_occupancy
_atom_site_symmetry_multiplicity
_atom_site_calc_flag
_atom_site_refinement_flags
Ni1 Ni 0.654948(16) 0.419297(14) 0.230895(14) 0.01797(6) Uani 1 1 d .
Ni2 Ni 0.809733(16) 0.572277(14) 0.266480(15) 0.01988(6) Uani 1 1 d .
Cl1 Cl 0.54835(4) 0.30761(3) 0.21313(4) 0.04160(14) Uani 1 1 d .
Cl2 Cl 0.91691(4) 0.68278(4) 0.29025(4) 0.04363(15) Uani 1 1 d .
P1 P 0.56554(3) 0.49147(3) 0.31241(3) 0.01812(9) Uani 1 1 d .
P2 P 0.69616(3) 0.65970(3) 0.30348(3) 0.01929(10) Uani 1 1 d .
P3 P 0.75075(3) 0.35311(3) 0.15093(3) 0.01987(10) Uani 1 1 d .
P4 P 0.91500(3) 0.47604(3) 0.22746(3) 0.02084(10) Uani 1 1 d .
C1 C 0.43869(12) 0.48992(12) 0.28300(12) 0.0231(4) Uani 1 1 d .
H1A H 0.4199 0.4258 0.2777 0.028 Uiso 1 1 calc R
C2 C 0.41800(15) 0.53199(15) 0.19880(13) 0.0334(5) Uani 1 1 d .
H2A H 0.3513 0.5261 0.1820 0.050 Uiso 1 1 calc R
H2B H 0.4544 0.5016 0.1590 0.050 Uiso 1 1 calc R
H2C H 0.4350 0.5953 0.2013 0.050 Uiso 1 1 calc R
C3 C 0.37889(14) 0.53143(15) 0.34606(13) 0.0323(5) Uani 1 1 d .
H3A H 0.3127 0.5224 0.3287 0.048 Uiso 1 1 calc R
H3B H 0.3920 0.5955 0.3505 0.048 Uiso 1 1 calc R
H3C H 0.3935 0.5031 0.3995 0.048 Uiso 1 1 calc R
C4 C 0.57705(14) 0.44172(14) 0.41651(12) 0.0283(4) Uani 1 1 d .
H4A H 0.5505 0.4849 0.4550 0.034 Uiso 1 1 calc R
C5 C 0.68096(15) 0.43040(16) 0.44271(13) 0.0366(5) Uani 1 1 d .
H5A H 0.6886 0.4118 0.5003 0.055 Uiso 1 1 calc R
H5B H 0.7132 0.4872 0.4362 0.055 Uiso 1 1 calc R
H5C H 0.7076 0.3849 0.4084 0.055 Uiso 1 1 calc R
C6 C 0.52648(18) 0.35322(17) 0.42365(16) 0.0477(6) Uani 1 1 d .
H6A H 0.5374 0.3305 0.4797 0.072 Uiso 1 1 calc R
H6B H 0.5501 0.3102 0.3853 0.072 Uiso 1 1 calc R
H6C H 0.4594 0.3620 0.4105 0.072 Uiso 1 1 calc R
C7 C 0.72820(14) 0.73591(13) 0.39021(13) 0.0271(4) Uani 1 1 d .
H7A H 0.7799 0.7747 0.3733 0.033 Uiso 1 1 calc R
C8 C 0.76721(19) 0.68274(16) 0.46505(15) 0.0449(6) Uani 1 1 d .
H8A H 0.7891 0.7240 0.5089 0.067 Uiso 1 1 calc R
H8B H 0.8194 0.6457 0.4500 0.067 Uiso 1 1 calc R
H8C H 0.7181 0.6445 0.4842 0.067 Uiso 1 1 calc R
C9 C 0.64899(15) 0.79802(15) 0.41109(15) 0.0391(5) Uani 1 1 d .
H9A H 0.6723 0.8403 0.4535 0.059 Uiso 1 1 calc R
H9B H 0.5982 0.7627 0.4312 0.059 Uiso 1 1 calc R
H9C H 0.6257 0.8308 0.3619 0.059 Uiso 1 1 calc R
C10 C 0.65119(13) 0.73361(13) 0.21878(12) 0.0257(4) Uani 1 1 d .
H10A H 0.5918 0.7613 0.2343 0.031 Uiso 1 1 calc R
C11 C 0.71872(18) 0.80821(15) 0.20094(16) 0.0420(6) Uani 1 1 d .
H11A H 0.6935 0.8421 0.1530 0.063 Uiso 1 1 calc R
H11B H 0.7791 0.7825 0.1899 0.063 Uiso 1 1 calc R
H11C H 0.7270 0.8480 0.2485 0.063 Uiso 1 1 calc R
C12 C 0.62916(18) 0.67728(16) 0.14159(14) 0.0398(5) Uani 1 1 d .
H12A H 0.5958 0.7139 0.0992 0.060 Uiso 1 1 calc R
H12B H 0.5901 0.6264 0.1547 0.060 Uiso 1 1 calc R
H12C H 0.6875 0.6555 0.1216 0.060 Uiso 1 1 calc R
C13 C 0.58752(13) 0.61010(12) 0.33533(12) 0.0242(4) Uani 1 1 d .
H13A H 0.5869 0.6182 0.3953 0.029 Uiso 1 1 calc R
H13B H 0.5346 0.6448 0.3093 0.029 Uiso 1 1 calc R
C14 C 0.75071(14) 0.23048(12) 0.15785(13) 0.0284(4) Uani 1 1 d .
H14A H 0.6849 0.2109 0.1439 0.034 Uiso 1 1 calc R
C15 C 0.77634(16) 0.20063(14) 0.24549(15) 0.0365(5) Uani 1 1 d .
H15A H 0.7680 0.1360 0.2495 0.055 Uiso 1 1 calc R
H15B H 0.7360 0.2308 0.2823 0.055 Uiso 1 1 calc R
H15C H 0.8416 0.2159 0.2611 0.055 Uiso 1 1 calc R
C16 C 0.81000(18) 0.18317(15) 0.09790(17) 0.0453(6) Uani 1 1 d .
H16A H 0.8019 0.1185 0.1026 0.068 Uiso 1 1 calc R
H16B H 0.8758 0.1985 0.1107 0.068 Uiso 1 1 calc R
H16C H 0.7904 0.2021 0.0419 0.068 Uiso 1 1 calc R
C17 C 0.71823(17) 0.37475(15) 0.04089(13) 0.0362(5) Uani 1 1 d .
H17A H 0.7698 0.3524 0.0088 0.043 Uiso 1 1 calc R
C18 C 0.6284(2) 0.32767(19) 0.00941(16) 0.0541(7) Uani 1 1 d .
H18A H 0.6134 0.3430 -0.0483 0.081 Uiso 1 1 calc R
H18B H 0.5774 0.3467 0.0416 0.081 Uiso 1 1 calc R
H18C H 0.6368 0.2630 0.0147 0.081 Uiso 1 1 calc R
C19 C 0.7095(2) 0.47527(17) 0.02739(16) 0.0526(7) Uani 1 1 d .
H19A H 0.7029 0.4879 -0.0315 0.079 Uiso 1 1 calc R
H19B H 0.7655 0.5050 0.0522 0.079 Uiso 1 1 calc R
H19C H 0.6545 0.4975 0.0528 0.079 Uiso 1 1 calc R
C20 C 0.97926(14) 0.41856(13) 0.31478(13) 0.0279(4) Uani 1 1 d .
H20A H 1.0131 0.3667 0.2928 0.034 Uiso 1 1 calc R
C21 C 0.90996(17) 0.38282(16) 0.37308(14) 0.0396(5) Uani 1 1 d .
H21A H 0.9427 0.3438 0.4139 0.059 Uiso 1 1 calc R
H21B H 0.8609 0.3490 0.3418 0.059 Uiso 1 1 calc R
H21C H 0.8819 0.4328 0.4009 0.059 Uiso 1 1 calc R
C22 C 1.05082(17) 0.47835(17) 0.36185(16) 0.0456(6) Uani 1 1 d .
H22A H 1.0797 0.4458 0.4092 0.068 Uiso 1 1 calc R
H22B H 1.0197 0.5318 0.3807 0.068 Uiso 1 1 calc R
H22C H 1.0990 0.4958 0.3258 0.068 Uiso 1 1 calc R
C23 C 1.00875(14) 0.52647(13) 0.17116(13) 0.0289(4) Uani 1 1 d .
H23A H 1.0413 0.5708 0.2090 0.035 Uiso 1 1 calc R
C24 C 0.96758(18) 0.57863(16) 0.09678(16) 0.0433(6) Uani 1 1 d .
H24A H 1.0178 0.6089 0.0706 0.065 Uiso 1 1 calc R
H24B H 0.9232 0.6229 0.1144 0.065 Uiso 1 1 calc R
H24C H 0.9353 0.5375 0.0576 0.065 Uiso 1 1 calc R
C25 C 1.08307(16) 0.46022(16) 0.14747(16) 0.0408(5) Uani 1 1 d .
H25A H 1.1334 0.4926 0.1233 0.061 Uiso 1 1 calc R
H25B H 1.0549 0.4175 0.1075 0.061 Uiso 1 1 calc R
H25C H 1.1085 0.4282 0.1964 0.061 Uiso 1 1 calc R
C26 C 0.87603(14) 0.38210(13) 0.16017(13) 0.0272(4) Uani 1 1 d .
H26B H 0.8946 0.3954 0.1045 0.033 Uiso 1 1 calc R
H26A H 0.9112 0.3284 0.1798 0.033 Uiso 1 1 calc R
H100 H 0.733(2) 0.4970(19) 0.2459(18) 0.067(9) Uiso 1 1 d .

loop_
_atom_site_aniso_label
_atom_site_aniso_U_11
_atom_site_aniso_U_22
_atom_site_aniso_U_33
_atom_site_aniso_U_23
_atom_site_aniso_U_13
_atom_site_aniso_U_12
Ni1 0.01726(12) 0.01436(11) 0.02244(12) -0.00146(8) 0.00258(9) -0.00045(8)
Ni2 0.01546(12) 0.01548(11) 0.02892(13) -0.00261(9) 0.00310(9) 0.00032(8)
Cl1 0.0256(3) 0.0244(2) 0.0762(4) -0.0162(2) 0.0132(3) -0.00804(19)
Cl2 0.0198(2) 0.0278(3) 0.0842(5) -0.0194(3) 0.0103(3) -0.00607(19)
P1 0.0161(2) 0.0176(2) 0.0208(2) -0.00012(16) 0.00264(16) -0.00086(16)
P2 0.0159(2) 0.0158(2) 0.0262(2) -0.00387(17) 0.00194(17) -0.00061(16)
P3 0.0232(2) 0.0154(2) 0.0213(2) -0.00250(16) 0.00308(17) -0.00003(17)
P4 0.0180(2) 0.0165(2) 0.0286(2) -0.00142(17) 0.00563(18) 0.00050(16)
C1 0.0173(8) 0.0222(9) 0.0296(10) -0.0021(7) 0.0016(7) -0.0015(7)
C2 0.0282(11) 0.0408(12) 0.0300(11) -0.0015(9) -0.0059(8) 0.0071(9)
C3 0.0194(9) 0.0421(12) 0.0361(11) -0.0026(9) 0.0064(8) 0.0033(8)
C4 0.0259(10) 0.0375(11) 0.0222(9) 0.0078(8) 0.0061(7) 0.0063(8)
C5 0.0304(11) 0.0508(14) 0.0283(11) 0.0054(9) 0.0008(9) 0.0127(10)
C6 0.0449(14) 0.0495(15) 0.0494(15) 0.0280(12) 0.0085(11) -0.0054(11)
C7 0.0232(9) 0.0214(9) 0.0361(11) -0.0099(8) -0.0014(8) -0.0016(7)
C8 0.0557(15) 0.0402(13) 0.0361(13) -0.0099(10) -0.0140(11) 0.0024(11)
C9 0.0302(11) 0.0369(12) 0.0496(14) -0.0246(10) 0.0004(10) 0.0015(9)
C10 0.0215(9) 0.0231(9) 0.0326(10) 0.0034(8) 0.0026(8) 0.0028(7)
C11 0.0448(14) 0.0277(11) 0.0532(15) 0.0116(10) 0.0023(11) -0.0034(10)
C12 0.0475(14) 0.0423(13) 0.0293(11) 0.0022(9) 0.0005(10) -0.0041(10)
C13 0.0199(9) 0.0227(9) 0.0308(10) -0.0090(7) 0.0071(7) -0.0022(7)
C14 0.0278(10) 0.0163(9) 0.0408(11) -0.0044(8) 0.0013(8) 0.0009(7)
C15 0.0357(12) 0.0214(10) 0.0518(14) 0.0074(9) -0.0009(10) 0.0039(8)
C16 0.0470(14) 0.0274(11) 0.0622(16) -0.0218(11) 0.0075(12) 0.0070(10)
C17 0.0497(14) 0.0366(12) 0.0217(10) -0.0001(8) -0.0002(9) -0.0027(10)
C18 0.0698(19) 0.0558(16) 0.0329(13) 0.0014(11) -0.0201(12) -0.0127(14)
C19 0.079(2) 0.0399(14) 0.0363(13) 0.0156(11) -0.0091(13) -0.0035(13)
C20 0.0270(10) 0.0224(9) 0.0345(11) 0.0014(8) 0.0032(8) 0.0057(7)
C21 0.0469(14) 0.0360(12) 0.0369(12) 0.0076(9) 0.0083(10) -0.0013(10)
C22 0.0358(13) 0.0510(15) 0.0481(15) 0.0032(11) -0.0094(11) -0.0020(11)
C23 0.0235(10) 0.0253(10) 0.0394(11) -0.0004(8) 0.0111(8) -0.0034(8)
C24 0.0448(14) 0.0410(13) 0.0460(14) 0.0134(10) 0.0165(11) -0.0033(10)
C25 0.0304(11) 0.0376(12) 0.0571(15) -0.0053(11) 0.0207(11) -0.0003(9)
C26 0.0254(10) 0.0234(9) 0.0339(11) -0.0088(8) 0.0096(8) -0.0023(7)

loop_
_atom_type_symbol
_atom_type_description
_atom_type_scat_dispersion_real
_atom_type_scat_dispersion_imag
_atom_type_scat_source
C C 0.0033 0.0016 'International Tables Vol C Tables 4.2.6.8 and 6.1.1.4'
H H 0.0000 0.0000 'International Tables Vol C Tables 4.2.6.8 and 6.1.1.4'
Cl Cl 0.1484 0.1585 'International Tables Vol C Tables 4.2.6.8 and 6.1.1.4'
Ni Ni 0.3393 1.1124 'International Tables Vol C Tables 4.2.6.8 and 6.1.1.4'
P P 0.1023 0.0942 'International Tables Vol C Tables 4.2.6.8 and 6.1.1.4'

loop_
_geom_angle_atom_site_label_1
_geom_angle_atom_site_label_2
_geom_angle_atom_site_label_3
_geom_angle
P1 Ni1 P3 176.64(2)
P1 Ni1 Cl1 91.12(4)
P3 Ni1 Cl1 92.22(4)
P1 Ni1 H100 89.3(10)
P3 Ni1 H100 87.4(10)
Cl1 Ni1 H100 178.0(10)
P2 Ni2 P4 175.37(2)
P2 Ni2 Cl2 91.49(5)
P4 Ni2 Cl2 93.15(5)
P2 Ni2 H100 88.1(11)
P4 Ni2 H100 87.3(10)
Cl2 Ni2 H100 177.4(11)
C13 P1 C1 102.42(9)
C13 P1 C4 101.54(10)
C1 P1 C4 104.37(9)
C13 P1 Ni1 119.88(6)
C1 P1 Ni1 116.48(7)
C4 P1 Ni1 110.13(8)
C13 P2 C10 101.55(10)
C13 P2 C7 101.37(10)
C10 P2 C7 104.80(11)
C13 P2 Ni2 119.88(7)
C10 P2 Ni2 111.76(8)
C7 P2 Ni2 115.53(7)
C14 P3 C26 103.58(9)
C14 P3 C17 103.49(10)
C26 P3 C17 101.97(10)
C14 P3 Ni1 114.12(7)
C26 P3 Ni1 119.69(7)
C17 P3 Ni1 112.10(9)
C26 P4 C20 102.37(11)
C26 P4 C23 102.29(10)
C20 P4 C23 103.64(11)
C26 P4 Ni2 119.05(7)
C20 P4 Ni2 112.95(8)
C23 P4 Ni2 114.63(7)
C2 C1 C3 111.26(17)
C2 C1 P1 110.36(13)
C3 C1 P1 114.54(14)
C2 C1 H1A 106.7
C3 C1 H1A 106.7
P1 C1 H1A 106.7
C1 C2 H2A 109.5
C1 C2 H2B 109.5
H2A C2 H2B 109.5
C1 C2 H2C 109.5
H2A C2 H2C 109.5
H2B C2 H2C 109.5
C1 C3 H3A 109.5
C1 C3 H3B 109.5
H3A C3 H3B 109.5
C1 C3 H3C 109.5
H3A C3 H3C 109.5
H3B C3 H3C 109.5
C6 C4 C5 110.07(19)
C6 C4 P1 114.38(16)
C5 C4 P1 108.40(14)
C6 C4 H4A 107.9
C5 C4 H4A 107.9
P1 C4 H4A 107.9
C4 C5 H5A 109.5
C4 C5 H5B 109.5
H5A C5 H5B 109.5
C4 C5 H5C 109.5
H5A C5 H5C 109.5
H5B C5 H5C 109.5
C4 C6 H6A 109.5
C4 C6 H6B 109.5
H6A C6 H6B 109.5
C4 C6 H6C 109.5
H6A C6 H6C 109.5
H6B C6 H6C 109.5
C8 C7 C9 111.7(2)
C8 C7 P2 110.18(15)
C9 C7 P2 113.74(14)
C8 C7 H7A 106.9
C9 C7 H7A 106.9
P2 C7 H7A 106.9
C7 C8 H8A 109.5
C7 C8 H8B 109.5
H8A C8 H8B 109.5
C7 C8 H8C 109.5
H8A C8 H8C 109.5
H8B C8 H8C 109.5
C7 C9 H9A 109.5
C7 C9 H9B 109.5
H9A C9 H9B 109.5
C7 C9 H9C 109.5
H9A C9 H9C 109.5
H9B C9 H9C 109.5
C11 C10 C12 109.86(19)
C11 C10 P2 113.15(15)
C12 C10 P2 108.94(15)
C11 C10 H10A 108.3
C12 C10 H10A 108.3
P2 C10 H10A 108.3
C10 C11 H11A 109.5
C10 C11 H11B 109.5
H11A C11 H11B 109.5
C10 C11 H11C 109.5
H11A C11 H11C 109.5
H11B C11 H11C 109.5
C10 C12 H12A 109.5
C10 C12 H12B 109.5
H12A C12 H12B 109.5
C10 C12 H12C 109.5
H12A C12 H12C 109.5
H12B C12 H12C 109.5
P1 C13 P2 117.93(10)
P1 C13 H13A 107.8
P2 C13 H13A 107.8
P1 C13 H13B 107.8
P2 C13 H13B 107.8
H13A C13 H13B 107.2
C15 C14 C16 111.37(19)
C15 C14 P3 110.53(14)
C16 C14 P3 114.95(16)
C15 C14 H14A 106.5
C16 C14 H14A 106.5
P3 C14 H14A 106.5
C14 C15 H15A 109.5
C14 C15 H15B 109.5
H15A C15 H15B 109.5
C14 C15 H15C 109.5
H15A C15 H15C 109.5
H15B C15 H15C 109.5
C14 C16 H16A 109.5
C14 C16 H16B 109.5
H16A C16 H16B 109.5
C14 C16 H16C 109.5
H16A C16 H16C 109.5
H16B C16 H16C 109.5
C18 C17 C19 110.5(2)
C18 C17 P3 112.88(17)
C19 C17 P3 108.96(15)
C18 C17 H17A 108.1
C19 C17 H17A 108.1
P3 C17 H17A 108.1
C17 C18 H18A 109.5
C17 C18 H18B 109.5
H18A C18 H18B 109.5
C17 C18 H18C 109.5
H18A C18 H18C 109.5
H18B C18 H18C 109.5
C17 C19 H19A 109.5
C17 C19 H19B 109.5
H19A C19 H19B 109.5
C17 C19 H19C 109.5
H19A C19 H19C 109.5
H19B C19 H19C 109.5
C22 C20 C21 109.7(2)
C22 C20 P4 113.02(15)
C21 C20 P4 109.56(16)
C22 C20 H20A 108.1
C21 C20 H20A 108.1
P4 C20 H20A 108.1
C20 C21 H21A 109.5
C20 C21 H21B 109.5
H21A C21 H21B 109.5
C20 C21 H21C 109.5
H21A C21 H21C 109.5
H21B C21 H21C 109.5
C20 C22 H22A 109.5
C20 C22 H22B 109.5
H22A C22 H22B 109.5
C20 C22 H22C 109.5
H22A C22 H22C 109.5
H22B C22 H22C 109.5
C24 C23 C25 111.4(2)
C24 C23 P4 110.77(15)
C25 C23 P4 114.25(15)
C24 C23 H23A 106.6
C25 C23 H23A 106.6
P4 C23 H23A 106.6
C23 C24 H24A 109.5
C23 C24 H24B 109.5
H24A C24 H24B 109.5
C23 C24 H24C 109.5
H24A C24 H24C 109.5
H24B C24 H24C 109.5
C23 C25 H25A 109.5
C23 C25 H25B 109.5
H25A C25 H25B 109.5
C23 C25 H25C 109.5
H25A C25 H25C 109.5
H25B C25 H25C 109.5
P3 C26 P4 118.41(10)
P3 C26 H26B 107.7
P4 C26 H26B 107.7
P3 C26 H26A 107.7
P4 C26 H26A 107.7
H26B C26 H26A 107.1

loop_
_geom_bond_atom_site_label_1
_geom_bond_atom_site_label_2
_geom_bond_distance
Ni1 P1 2.2080(12)
Ni1 P3 2.2091(12)
Ni1 Cl1 2.2730(10)
Ni1 H100 1.63(3)
Ni2 P2 2.2153(10)
Ni2 P4 2.2211(10)
Ni2 Cl2 2.2748(10)
Ni2 H100 1.59(3)
P1 C13 1.840(2)
P1 C1 1.849(2)
P1 C4 1.855(3)
P2 C13 1.842(2)
P2 C10 1.851(2)
P2 C7 1.852(2)
P3 C14 1.842(2)
P3 C26 1.847(2)
P3 C17 1.853(3)
P4 C26 1.847(2)
P4 C20 1.852(2)
P4 C23 1.853(2)
C1 C2 1.523(3)
C1 C3 1.527(3)
C1 H1A 1.0000
C2 H2A 0.9800
C2 H2B 0.9800
C2 H2C 0.9800
C3 H3A 0.9800
C3 H3B 0.9800
C3 H3C 0.9800
C4 C6 1.522(3)
C4 C5 1.530(3)
C4 H4A 1.0000
C5 H5A 0.9800
C5 H5B 0.9800
C5 H5C 0.9800
C6 H6A 0.9800
C6 H6B 0.9800
C6 H6C 0.9800
C7 C8 1.530(3)
C7 C9 1.530(3)
C7 H7A 1.0000
C8 H8A 0.9800
C8 H8B 0.9800
C8 H8C 0.9800
C9 H9A 0.9800
C9 H9B 0.9800
C9 H9C 0.9800
C10 C11 1.524(3)
C10 C12 1.532(3)
C10 H10A 1.0000
C11 H11A 0.9800
C11 H11B 0.9800
C11 H11C 0.9800
C12 H12A 0.9800
C12 H12B 0.9800
C12 H12C 0.9800
C13 H13A 0.9900
C13 H13B 0.9900
C14 C15 1.520(3)
C14 C16 1.525(3)
C14 H14A 1.0000
C15 H15A 0.9800
C15 H15B 0.9800
C15 H15C 0.9800
C16 H16A 0.9800
C16 H16B 0.9800
C16 H16C 0.9800
C17 C18 1.524(3)
C17 C19 1.527(3)
C17 H17A 1.0000
C18 H18A 0.9800
C18 H18B 0.9800
C18 H18C 0.9800
C19 H19A 0.9800
C19 H19B 0.9800
C19 H19C 0.9800
C20 C22 1.526(3)
C20 C21 1.530(3)
C20 H20A 1.0000
C21 H21A 0.9800
C21 H21B 0.9800
C21 H21C 0.9800
C22 H22A 0.9800
C22 H22B 0.9800
C22 H22C 0.9800
C23 C24 1.526(3)
C23 C25 1.531(3)
C23 H23A 1.0000
C24 H24A 0.9800
C24 H24B 0.9800
C24 H24C 0.9800
C25 H25A 0.9800
C25 H25B 0.9800
C25 H25C 0.9800
C26 H26B 0.9900
C26 H26A 0.9900
